data_7028257
loop_
_publ_author_name
'Bezuidenhout, Daniela I.'
'van der Westhuizen, Belinda'
'Rosenthal, Amos J.'
'W\"orle, Michael'
'Liles, David C.'
'Fern\'andez, Israel'

_publ_section_title
;
 Fischer-type gold(I) carbene complexes stabilized by aurophilic
 interactions.
;
_journal_issue 2
_journal_name_full 'Dalton transactions (Cambridge, England : 2003)'
_journal_page_first 398
_journal_page_last 401
_journal_paper_doi 10.1039/c3dt52961d
_journal_volume 43
_journal_year 2014
_chemical_formula_moiety 'C12 H12 Au1 Cl1 Fe1 O1'
_chemical_formula_sum 'C12 H12 Au Cl Fe O'
_chemical_formula_weight 460.49
_chemical_name_common 'methoxy(ferrocen-1-yl)methylidene) gold(I) chloride'
_chemical_name_systematic 'methoxy(ferrocen-1-yl)methylidene) gold(I) chloride'
_space_group_IT_number 60
_symmetry_cell_setting orthorhombic
_symmetry_Int_Tables_number 60
_symmetry_space_group_name_Hall '-P 2n 2ab'
_symmetry_space_group_name_H-M 'P b c n'
_atom_sites_solution_hydrogens geom
_atom_sites_solution_primary direct
_atom_sites_solution_secondary difmap
_audit_creation_method SHELXL-97
_cell_angle_alpha 90.00
_cell_angle_beta 90.00
_cell_angle_gamma 90.00
_cell_formula_units_Z 8
_cell_length_a 18.3338(3)
_cell_length_b 9.7882(2)
_cell_length_c 13.3550(2)
_cell_measurement_reflns_used 9530
_cell_measurement_temperature 100(2)
_cell_measurement_theta_max 36.27
_cell_measurement_theta_min 2.22
_cell_volume 2396.62(7)
_computing_cell_refinement 'Bruker SAINT'
_computing_data_collection 'Bruker APEX2'
_computing_data_reduction 'Bruker SAINT'
_computing_molecular_graphics 'Ortep 3v2'
_computing_publication_material 'Ortep 3v2'
_computing_structure_refinement 'SHELXL-97 (Sheldrick, 1997)'
_computing_structure_solution 'SHELXS-97 (Sheldrick, 1990)'
_diffrn_ambient_temperature 100(2)
_diffrn_measured_fraction_theta_full 0.999
_diffrn_measured_fraction_theta_max 0.935
_diffrn_measurement_device_type 'Bruker APEX-II CCD'
_diffrn_measurement_method '\f and \w scans'
_diffrn_radiation_monochromator graphite
_diffrn_radiation_probe x-ray
_diffrn_radiation_type MoK\a
_diffrn_radiation_wavelength 0.71073
_diffrn_reflns_av_R_equivalents 0.0481
_diffrn_reflns_av_sigmaI/netI 0.0353
_diffrn_reflns_limit_h_max 30
_diffrn_reflns_limit_h_min -26
_diffrn_reflns_limit_k_max 16
_diffrn_reflns_limit_k_min -16
_diffrn_reflns_limit_l_max 19
_diffrn_reflns_limit_l_min -22
_diffrn_reflns_number 43609
_diffrn_reflns_theta_full 30.499
_diffrn_reflns_theta_max 36.40
_diffrn_reflns_theta_min 2.22
_diffrn_source 'fine-focus sealed tube'
_exptl_absorpt_coefficient_mu 13.635
_exptl_absorpt_correction_T_max 0.3065
_exptl_absorpt_correction_T_min 0.1987
_exptl_absorpt_correction_type empirical
_exptl_absorpt_process_details 'SADABS-2008/1 - Bruker AXS area detector scaling and absorption correction'
_exptl_crystal_colour red
_exptl_crystal_density_diffrn 2.552
_exptl_crystal_density_method 'not measured'
_exptl_crystal_description block
_exptl_crystal_F_000 1712
_exptl_crystal_recrystallization_method 'DCM solution layered with hexane'
_exptl_crystal_size_max 0.15
_exptl_crystal_size_mid 0.09
_exptl_crystal_size_min 0.06
_refine_diff_density_max 0.933
_refine_diff_density_min -1.141
_refine_diff_density_rms 0.177
_refine_ls_extinction_method none
_refine_ls_goodness_of_fit_ref 1.007
_refine_ls_hydrogen_treatment constr
_refine_ls_matrix_type full
_refine_ls_number_parameters 146
_refine_ls_number_reflns 5477
_refine_ls_number_restraints 0
_refine_ls_restrained_S_all 1.007
_refine_ls_R_factor_all 0.0520
_refine_ls_R_factor_gt 0.0265
_refine_ls_shift/su_max 0.004
_refine_ls_shift/su_mean 0.000
_refine_ls_structure_factor_coef Fsqd
_refine_ls_weighting_details 'calc w=1/[\s^2^(Fo^2^)+(0.0138P)^2^+1.3381P] where P=(Fo^2^+2Fc^2^)/3'
_refine_ls_weighting_scheme calc
_refine_ls_wR_factor_gt 0.0384
_refine_ls_wR_factor_ref 0.0425
_reflns_number_gt 3992
_reflns_number_total 5477
_reflns_threshold_expression >2sigma(I)
_cod_data_source_file c3dt52961d.txt
_cod_data_source_block sadpbcn
_cod_original_formula_sum 'C12 H12 Au1 Cl1 Fe1 O1'
_cod_database_code 7028257

loop_
_symmetry_equiv_pos_as_xyz
'x, y, z'
'-x+1/2, -y+1/2, z+1/2'
'-x, y, -z+1/2'
'x+1/2, -y+1/2, -z'
'-x, -y, -z'
'x-1/2, y-1/2, -z-1/2'
'x, -y, z-1/2'
'-x-1/2, y-1/2, z'

loop_
_atom_site_label
_atom_site_type_symbol
_atom_site_fract_x
_atom_site_fract_y
_atom_site_fract_z
_atom_site_U_iso_or_equiv
_atom_site_adp_type
_atom_site_occupancy
_atom_site_symmetry_multiplicity
_atom_site_calc_flag
_atom_site_refinement_flags
Au1 Au 0.483959(5) 0.319671(9) 1.128866(7) 0.01709(3) Uani 1 1 d .
Fe1 Fe 0.63527(2) 0.13810(3) 0.95007(3) 0.01570(7) Uani 1 1 d .
C2 C 0.62815(14) 0.1815(2) 1.09733(18) 0.0174(5) Uani 1 1 d .
C6 C 0.70330(15) 0.1641(2) 1.06910(18) 0.0189(5) Uani 1 1 d .
H6 H 0.7409 0.2304 1.0745 0.023 Uiso 1 1 calc R
C3 C 0.59033(16) 0.0562(2) 1.07548(18) 0.0185(5) Uani 1 1 d .
H3 H 0.5399 0.0390 1.0857 0.022 Uiso 1 1 calc R
C4 C 0.64188(16) -0.0365(2) 1.03602(19) 0.0214(5) Uani 1 1 d .
H4 H 0.6320 -0.1277 1.0158 0.026 Uiso 1 1 calc R
C11 C 0.55446(16) 0.1854(3) 0.85025(18) 0.0214(5) Uani 1 1 d .
H11 H 0.5035 0.1822 0.8630 0.026 Uiso 1 1 calc R
C8 C 0.67260(17) 0.2621(3) 0.8369(2) 0.0250(6) Uani 1 1 d .
H8 H 0.7146 0.3189 0.8393 0.030 Uiso 1 1 calc R
C9 C 0.67070(17) 0.1235(3) 0.8046(2) 0.0265(6) Uani 1 1 d .
H9 H 0.7111 0.0717 0.7813 0.032 Uiso 1 1 calc R
C5 C 0.71078(16) 0.0287(3) 1.03148(19) 0.0209(5) Uani 1 1 d .
H5 H 0.7546 -0.0112 1.0074 0.025 Uiso 1 1 calc R
C10 C 0.59777(17) 0.0765(3) 0.81328(19) 0.0248(6) Uani 1 1 d .
H10 H 0.5809 -0.0125 0.7971 0.030 Uiso 1 1 calc R
O1 O 0.63550(11) 0.41334(17) 1.11925(13) 0.0207(4) Uani 1 1 d .
C1 C 0.59113(14) 0.3084(2) 1.11478(17) 0.0167(5) Uani 1 1 d .
C12 C 0.60441(17) 0.5479(2) 1.1332(2) 0.0253(6) Uani 1 1 d .
H12A H 0.5778 0.5747 1.0726 0.038 Uiso 1 1 calc R
H12B H 0.6435 0.6138 1.1461 0.038 Uiso 1 1 calc R
H12C H 0.5708 0.5464 1.1902 0.038 Uiso 1 1 calc R
Cl1 Cl 0.35922(4) 0.32934(6) 1.13511(5) 0.02414(13) Uani 1 1 d .
C7 C 0.60090(16) 0.3003(2) 0.86495(19) 0.0222(5) Uani 1 1 d .
H7 H 0.5863 0.3873 0.8893 0.027 Uiso 1 1 calc R

loop_
_atom_site_aniso_label
_atom_site_aniso_U_11
_atom_site_aniso_U_22
_atom_site_aniso_U_33
_atom_site_aniso_U_23
_atom_site_aniso_U_13
_atom_site_aniso_U_12
Au1 0.01827(5) 0.01667(4) 0.01632(4) -0.00152(4) 0.00140(4) -0.00176(4)
Fe1 0.01761(18) 0.01534(13) 0.01414(16) 0.00145(12) -0.00208(14) 0.00099(13)
C2 0.0189(12) 0.0195(10) 0.0138(10) 0.0026(9) -0.0008(9) 0.0000(10)
C6 0.0175(12) 0.0194(12) 0.0198(12) 0.0031(9) -0.0048(10) 0.0009(9)
C3 0.0228(14) 0.0175(11) 0.0152(11) 0.0026(9) -0.0018(10) -0.0028(10)
C4 0.0290(15) 0.0164(10) 0.0189(12) 0.0025(9) -0.0030(11) 0.0000(10)
C11 0.0214(13) 0.0269(12) 0.0159(11) 0.0033(10) -0.0056(10) 0.0035(11)
C8 0.0246(15) 0.0296(14) 0.0209(13) 0.0085(11) -0.0011(12) -0.0058(12)
C9 0.0261(15) 0.0354(14) 0.0180(13) 0.0013(11) 0.0017(12) 0.0078(12)
C5 0.0203(14) 0.0238(12) 0.0186(12) 0.0023(10) -0.0040(11) 0.0056(11)
C10 0.0340(17) 0.0243(12) 0.0162(12) -0.0009(10) -0.0061(12) 0.0000(11)
O1 0.0233(10) 0.0180(8) 0.0207(9) -0.0044(7) 0.0023(8) -0.0045(7)
C1 0.0188(12) 0.0207(10) 0.0105(10) -0.0005(9) 0.0017(9) -0.0014(9)
C12 0.0333(16) 0.0166(10) 0.0262(13) -0.0057(10) 0.0014(13) -0.0026(11)
Cl1 0.0188(3) 0.0265(3) 0.0272(3) -0.0046(3) 0.0011(3) -0.0013(2)
C7 0.0276(14) 0.0188(11) 0.0200(12) 0.0052(10) -0.0046(12) 0.0005(10)

loop_
_atom_type_symbol
_atom_type_description
_atom_type_scat_dispersion_real
_atom_type_scat_dispersion_imag
_atom_type_scat_source
C C 0.0033 0.0016 'International Tables Vol C Tables 4.2.6.8 and 6.1.1.4'
H H 0.0000 0.0000 'International Tables Vol C Tables 4.2.6.8 and 6.1.1.4'
Fe Fe 0.3463 0.8444 'International Tables Vol C Tables 4.2.6.8 and 6.1.1.4'
O O 0.0106 0.0060 'International Tables Vol C Tables 4.2.6.8 and 6.1.1.4'
Au Au -2.0133 8.8022 'International Tables Vol C Tables 4.2.6.8 and 6.1.1.4'
Cl Cl 0.1484 0.1585 'International Tables Vol C Tables 4.2.6.8 and 6.1.1.4'

loop_
_geom_angle_atom_site_label_1
_geom_angle_atom_site_label_2
_geom_angle_atom_site_label_3
_geom_angle
_geom_angle_site_symmetry_3
C1 Au1 Cl1 176.52(7) .
C1 Au1 Au1 85.17(7) 3_657
Cl1 Au1 Au1 98.209(17) 3_657
C2 Fe1 C3 41.65(10) .
C2 Fe1 C6 41.58(10) .
C3 Fe1 C6 69.77(11) .
C2 Fe1 C10 155.87(12) .
C3 Fe1 C10 118.97(11) .
C6 Fe1 C10 160.22(12) .
C2 Fe1 C11 122.75(11) .
C3 Fe1 C11 109.43(11) .
C6 Fe1 C11 157.50(10) .
C10 Fe1 C11 40.56(11) .
C2 Fe1 C7 110.95(10) .
C3 Fe1 C7 129.61(11) .
C6 Fe1 C7 121.61(10) .
C10 Fe1 C7 68.24(11) .
C11 Fe1 C7 40.67(11) .
C2 Fe1 C9 163.33(12) .
C3 Fe1 C9 151.75(11) .
C6 Fe1 C9 123.61(12) .
C10 Fe1 C9 40.52(12) .
C11 Fe1 C9 68.18(11) .
C7 Fe1 C9 68.08(11) .
C2 Fe1 C8 127.90(11) .
C3 Fe1 C8 166.96(11) .
C6 Fe1 C8 107.23(11) .
C10 Fe1 C8 68.21(12) .
C11 Fe1 C8 68.19(12) .
C7 Fe1 C8 40.37(12) .
C9 Fe1 C8 40.55(12) .
C2 Fe1 C5 68.79(10) .
C3 Fe1 C5 68.43(11) .
C6 Fe1 C5 40.66(10) .
C10 Fe1 C5 123.01(11) .
C11 Fe1 C5 161.42(11) .
C7 Fe1 C5 154.27(11) .
C9 Fe1 C5 104.52(11) .
C8 Fe1 C5 118.11(12) .
C2 Fe1 C4 68.63(10) .
C3 Fe1 C4 40.35(10) .
C6 Fe1 C4 68.47(10) .
C10 Fe1 C4 105.84(10) .
C11 Fe1 C4 126.34(11) .
C7 Fe1 C4 165.38(12) .
C9 Fe1 C4 116.77(11) .
C8 Fe1 C4 151.52(12) .
C5 Fe1 C4 40.20(11) .
C1 C2 C6 126.8(2) .
C1 C2 C3 122.9(2) .
C6 C2 C3 107.9(2) .
C1 C2 Fe1 111.81(16) .
C6 C2 Fe1 69.96(14) .
C3 C2 Fe1 69.75(14) .
C5 C6 C2 107.2(2) .
C5 C6 Fe1 70.57(14) .
C2 C6 Fe1 68.46(14) .
C5 C6 H6 126.4 .
C2 C6 H6 126.4 .
Fe1 C6 H6 126.1 .
C4 C3 C2 107.5(2) .
C4 C3 Fe1 71.01(15) .
C2 C3 Fe1 68.61(14) .
C4 C3 H3 126.2 .
C2 C3 H3 126.2 .
Fe1 C3 H3 125.7 .
C3 C4 C5 108.8(2) .
C3 C4 Fe1 68.64(14) .
C5 C4 Fe1 69.81(14) .
C3 C4 H4 125.6 .
C5 C4 H4 125.6 .
Fe1 C4 H4 127.6 .
C10 C11 C7 107.9(3) .
C10 C11 Fe1 69.60(15) .
C7 C11 Fe1 69.88(15) .
C10 C11 H11 126.1 .
C7 C11 H11 126.1 .
Fe1 C11 H11 126.0 .
C7 C8 C9 108.0(3) .
C7 C8 Fe1 69.68(15) .
C9 C8 Fe1 69.67(16) .
C7 C8 H8 126.0 .
C9 C8 H8 126.0 .
Fe1 C8 H8 126.2 .
C10 C9 C8 107.9(3) .
C10 C9 Fe1 69.32(16) .
C8 C9 Fe1 69.78(15) .
C10 C9 H9 126.1 .
C8 C9 H9 126.1 .
Fe1 C9 H9 126.4 .
C4 C5 C6 108.6(2) .
C4 C5 Fe1 69.99(15) .
C6 C5 Fe1 68.77(14) .
C4 C5 H5 125.7 .
C6 C5 H5 125.7 .
Fe1 C5 H5 127.1 .
C11 C10 C9 108.2(2) .
C11 C10 Fe1 69.84(15) .
C9 C10 Fe1 70.16(16) .
C11 C10 H10 125.9 .
C9 C10 H10 125.9 .
Fe1 C10 H10 125.7 .
C1 O1 C12 118.3(2) .
O1 C1 C2 113.1(2) .
O1 C1 Au1 124.63(18) .
C2 C1 Au1 122.28(18) .
O1 C12 H12A 109.5 .
O1 C12 H12B 109.5 .
H12A C12 H12B 109.5 .
O1 C12 H12C 109.5 .
H12A C12 H12C 109.5 .
H12B C12 H12C 109.5 .
C8 C7 C11 108.0(2) .
C8 C7 Fe1 69.95(15) .
C11 C7 Fe1 69.45(14) .
C8 C7 H7 126.0 .
C11 C7 H7 126.0 .
Fe1 C7 H7 126.2 .

loop_
_geom_bond_atom_site_label_1
_geom_bond_atom_site_label_2
_geom_bond_distance
_geom_bond_site_symmetry_2
Au1 C1 1.977(3) .
Au1 Cl1 2.2904(7) .
Au1 Au1 3.28851(19) 3_657
Fe1 C2 2.016(2) .
Fe1 C3 2.031(3) .
Fe1 C6 2.036(3) .
Fe1 C10 2.043(3) .
Fe1 C11 2.046(3) .
Fe1 C7 2.052(2) .
Fe1 C9 2.054(3) .
Fe1 C8 2.055(3) .
Fe1 C5 2.060(3) .
Fe1 C4 2.063(2) .
C2 C1 1.435(3) .
C2 C6 1.439(4) .
C2 C3 1.439(3) .
C6 C5 1.423(4) .
C6 H6 0.9500 .
C3 C4 1.412(4) .
C3 H3 0.9500 .
C4 C5 1.417(4) .
C4 H4 0.9500 .
C11 C10 1.417(4) .
C11 C7 1.424(4) .
C11 H11 0.9500 .
C8 C7 1.417(4) .
C8 C9 1.424(4) .
C8 H8 0.9500 .
C9 C10 1.419(4) .
C9 H9 0.9500 .
C5 H5 0.9500 .
C10 H10 0.9500 .
O1 C1 1.312(3) .
O1 C12 1.448(3) .
C12 H12A 0.9800 .
C12 H12B 0.9800 .
C12 H12C 0.9800 .
C7 H7 0.9500 .

loop_
_geom_torsion_atom_site_label_1
_geom_torsion_atom_site_label_2
_geom_torsion_atom_site_label_3
_geom_torsion_atom_site_label_4
_geom_torsion
_geom_torsion_site_symmetry_1
C3 Fe1 C2 C1 -118.4(3) .
C6 Fe1 C2 C1 122.7(2) .
C10 Fe1 C2 C1 -75.1(3) .
C11 Fe1 C2 C1 -35.8(2) .
C7 Fe1 C2 C1 8.2(2) .
C9 Fe1 C2 C1 91.6(4) .
C8 Fe1 C2 C1 50.9(2) .
C5 Fe1 C2 C1 160.6(2) .
C4 Fe1 C2 C1 -156.1(2) .
C3 Fe1 C2 C6 118.9(2) .
C10 Fe1 C2 C6 162.2(2) .
C11 Fe1 C2 C6 -158.46(14) .
C7 Fe1 C2 C6 -114.46(15) .
C9 Fe1 C2 C6 -31.1(4) .
C8 Fe1 C2 C6 -71.84(19) .
C5 Fe1 C2 C6 37.93(14) .
C4 Fe1 C2 C6 81.22(16) .
C6 Fe1 C2 C3 -118.9(2) .
C10 Fe1 C2 C3 43.3(3) .
C11 Fe1 C2 C3 82.64(18) .
C7 Fe1 C2 C3 126.64(16) .
C9 Fe1 C2 C3 -150.0(4) .
C8 Fe1 C2 C3 169.26(16) .
C5 Fe1 C2 C3 -80.96(16) .
C4 Fe1 C2 C3 -37.68(16) .
C1 C2 C6 C5 -163.0(2) .
C3 C2 C6 C5 -0.6(3) .
Fe1 C2 C6 C5 -60.25(17) .
C1 C2 C6 Fe1 -102.8(2) .
C3 C2 C6 Fe1 59.67(16) .
C2 Fe1 C6 C5 118.4(2) .
C3 Fe1 C6 C5 80.08(17) .
C10 Fe1 C6 C5 -39.9(4) .
C11 Fe1 C6 C5 172.2(3) .
C7 Fe1 C6 C5 -155.09(16) .
C9 Fe1 C6 C5 -71.83(19) .
C8 Fe1 C6 C5 -113.32(17) .
C4 Fe1 C6 C5 36.78(16) .
C3 Fe1 C6 C2 -38.32(14) .
C10 Fe1 C6 C2 -158.3(3) .
C11 Fe1 C6 C2 53.8(3) .
C7 Fe1 C6 C2 86.50(17) .
C9 Fe1 C6 C2 169.76(15) .
C8 Fe1 C6 C2 128.28(15) .
C5 Fe1 C6 C2 -118.4(2) .
C4 Fe1 C6 C2 -81.62(16) .
C1 C2 C3 C4 164.1(2) .
C6 C2 C3 C4 0.9(3) .
Fe1 C2 C3 C4 60.66(17) .
C1 C2 C3 Fe1 103.5(2) .
C6 C2 C3 Fe1 -59.80(17) .
C2 Fe1 C3 C4 -118.5(2) .
C6 Fe1 C3 C4 -80.20(17) .
C10 Fe1 C3 C4 80.24(18) .
C11 Fe1 C3 C4 123.73(16) .
C7 Fe1 C3 C4 164.97(16) .
C9 Fe1 C3 C4 43.9(3) .
C8 Fe1 C3 C4 -159.1(5) .
C5 Fe1 C3 C4 -36.56(16) .
C6 Fe1 C3 C2 38.26(15) .
C10 Fe1 C3 C2 -161.30(15) .
C11 Fe1 C3 C2 -117.81(16) .
C7 Fe1 C3 C2 -76.57(19) .
C9 Fe1 C3 C2 162.3(2) .
C8 Fe1 C3 C2 -40.7(6) .
C5 Fe1 C3 C2 81.90(16) .
C4 Fe1 C3 C2 118.5(2) .
C2 C3 C4 C5 -0.8(3) .
Fe1 C3 C4 C5 58.33(18) .
C2 C3 C4 Fe1 -59.13(16) .
C2 Fe1 C4 C3 38.86(15) .
C6 Fe1 C4 C3 83.69(17) .
C10 Fe1 C4 C3 -116.33(17) .
C11 Fe1 C4 C3 -76.82(18) .
C7 Fe1 C4 C3 -52.3(5) .
C9 Fe1 C4 C3 -158.44(16) .
C8 Fe1 C4 C3 170.3(2) .
C5 Fe1 C4 C3 120.9(2) .
C2 Fe1 C4 C5 -82.03(17) .
C3 Fe1 C4 C5 -120.9(2) .
C6 Fe1 C4 C5 -37.19(15) .
C10 Fe1 C4 C5 122.79(17) .
C11 Fe1 C4 C5 162.30(16) .
C7 Fe1 C4 C5 -173.2(4) .
C9 Fe1 C4 C5 80.68(18) .
C8 Fe1 C4 C5 49.4(3) .
C2 Fe1 C11 C10 -156.52(16) .
C3 Fe1 C11 C10 -112.19(17) .
C6 Fe1 C11 C10 163.9(3) .
C7 Fe1 C11 C10 119.0(2) .
C9 Fe1 C11 C10 37.69(17) .
C8 Fe1 C11 C10 81.52(18) .
C5 Fe1 C11 C10 -32.2(4) .
C4 Fe1 C11 C10 -70.2(2) .
C2 Fe1 C11 C7 84.48(18) .
C3 Fe1 C11 C7 128.81(16) .
C6 Fe1 C11 C7 44.9(4) .
C10 Fe1 C11 C7 -119.0(2) .
C9 Fe1 C11 C7 -81.31(18) .
C8 Fe1 C11 C7 -37.48(16) .
C5 Fe1 C11 C7 -151.2(3) .
C4 Fe1 C11 C7 170.76(16) .
C2 Fe1 C8 C7 -77.5(2) .
C3 Fe1 C8 C7 -44.2(6) .
C6 Fe1 C8 C7 -118.84(16) .
C10 Fe1 C8 C7 81.60(18) .
C11 Fe1 C8 C7 37.76(16) .
C9 Fe1 C8 C7 119.2(2) .
C5 Fe1 C8 C7 -161.55(15) .
C4 Fe1 C8 C7 164.7(2) .
C2 Fe1 C8 C9 163.25(17) .
C3 Fe1 C8 C9 -163.5(5) .
C6 Fe1 C8 C9 121.93(17) .
C10 Fe1 C8 C9 -37.63(17) .
C11 Fe1 C8 C9 -81.47(18) .
C7 Fe1 C8 C9 -119.2(2) .
C5 Fe1 C8 C9 79.22(19) .
C4 Fe1 C8 C9 45.5(3) .
C7 C8 C9 C10 -0.3(3) .
Fe1 C8 C9 C10 59.06(19) .
C7 C8 C9 Fe1 -59.36(18) .
C2 Fe1 C9 C10 -171.7(3) .
C3 Fe1 C9 C10 53.0(3) .
C6 Fe1 C9 C10 164.03(15) .
C11 Fe1 C9 C10 -37.72(16) .
C7 Fe1 C9 C10 -81.71(18) .
C8 Fe1 C9 C10 -119.2(2) .
C5 Fe1 C9 C10 124.27(17) .
C4 Fe1 C9 C10 83.13(18) .
C2 Fe1 C9 C8 -52.4(4) .
C3 Fe1 C9 C8 172.2(2) .
C6 Fe1 C9 C8 -76.7(2) .
C10 Fe1 C9 C8 119.2(2) .
C11 Fe1 C9 C8 81.52(18) .
C7 Fe1 C9 C8 37.53(17) .
C5 Fe1 C9 C8 -116.48(18) .
C4 Fe1 C9 C8 -157.62(17) .
C3 C4 C5 C6 0.4(3) .
Fe1 C4 C5 C6 58.06(17) .
C3 C4 C5 Fe1 -57.62(18) .
C2 C6 C5 C4 0.1(3) .
Fe1 C6 C5 C4 -58.81(18) .
C2 C6 C5 Fe1 58.91(16) .
C2 Fe1 C5 C4 81.58(16) .
C3 Fe1 C5 C4 36.69(15) .
C6 Fe1 C5 C4 120.3(2) .
C10 Fe1 C5 C4 -74.67(19) .
C11 Fe1 C5 C4 -50.3(4) .
C7 Fe1 C5 C4 176.1(2) .
C9 Fe1 C5 C4 -114.48(17) .
C8 Fe1 C5 C4 -155.76(16) .
C2 Fe1 C5 C6 -38.77(15) .
C3 Fe1 C5 C6 -83.66(17) .
C10 Fe1 C5 C6 164.99(16) .
C11 Fe1 C5 C6 -170.6(3) .
C7 Fe1 C5 C6 55.7(3) .
C9 Fe1 C5 C6 125.17(17) .
C8 Fe1 C5 C6 83.90(18) .
C4 Fe1 C5 C6 -120.3(2) .
C7 C11 C10 C9 -0.3(3) .
Fe1 C11 C10 C9 -59.89(19) .
C7 C11 C10 Fe1 59.63(17) .
C8 C9 C10 C11 0.3(3) .
Fe1 C9 C10 C11 59.69(18) .
C8 C9 C10 Fe1 -59.35(18) .
C2 Fe1 C10 C11 55.0(3) .
C3 Fe1 C10 C11 86.45(18) .
C6 Fe1 C10 C11 -161.8(3) .
C7 Fe1 C10 C11 -37.86(17) .
C9 Fe1 C10 C11 -119.1(2) .
C8 Fe1 C10 C11 -81.48(18) .
C5 Fe1 C10 C11 168.32(16) .
C4 Fe1 C10 C11 128.00(17) .
C2 Fe1 C10 C9 174.2(2) .
C3 Fe1 C10 C9 -154.42(16) .
C6 Fe1 C10 C9 -42.6(4) .
C11 Fe1 C10 C9 119.1(2) .
C7 Fe1 C10 C9 81.27(18) .
C8 Fe1 C10 C9 37.65(17) .
C5 Fe1 C10 C9 -72.55(19) .
C4 Fe1 C10 C9 -112.87(17) .
C12 O1 C1 C2 177.9(2) .
C12 O1 C1 Au1 -1.5(3) .
C6 C2 C1 O1 -10.9(4) .
C3 C2 C1 O1 -170.9(2) .
Fe1 C2 C1 O1 -91.6(2) .
C6 C2 C1 Au1 168.54(19) .
C3 C2 C1 Au1 8.5(3) .
Fe1 C2 C1 Au1 87.8(2) .
Cl1 Au1 C1 O1 111.1(11) .
Au1 Au1 C1 O1 -82.43(19) 3_657
Cl1 Au1 C1 C2 -68.3(12) .
Au1 Au1 C1 C2 98.20(19) 3_657
C9 C8 C7 C11 0.1(3) .
Fe1 C8 C7 C11 -59.21(17) .
C9 C8 C7 Fe1 59.36(18) .
C10 C11 C7 C8 0.1(3) .
Fe1 C11 C7 C8 59.52(18) .
C10 C11 C7 Fe1 -59.46(18) .
C2 Fe1 C7 C8 124.42(17) .
C3 Fe1 C7 C8 168.21(16) .
C6 Fe1 C7 C8 79.24(19) .
C10 Fe1 C7 C8 -81.51(18) .
C11 Fe1 C7 C8 -119.3(2) .
C9 Fe1 C7 C8 -37.70(17) .
C5 Fe1 C7 C8 40.0(3) .
C4 Fe1 C7 C8 -150.1(4) .
C2 Fe1 C7 C11 -116.31(16) .
C3 Fe1 C7 C11 -72.52(19) .
C6 Fe1 C7 C11 -161.49(16) .
C10 Fe1 C7 C11 37.76(16) .
C9 Fe1 C7 C11 81.57(18) .
C8 Fe1 C7 C11 119.3(2) .
C5 Fe1 C7 C11 159.3(2) .
C4 Fe1 C7 C11 -30.8(5) .
